data_7229950
loop_
_publ_author_name
'Chen, Xin'
'Li, Duanxiu'
'Luo, Chun'
'Wang, Jinqiu'
'Deng, Zongwu'
'Zhang, Hailu'

_publ_section_title
;
 Cocrystals of zileuton with enhanced physical stability
;
_journal_issue 7
_journal_name_full CrystEngComm
_journal_page_first 990
_journal_paper_doi 10.1039/C7CE02150J
_journal_volume 20
_journal_year 2018
_chemical_formula_moiety 'C11 H12 N2 O2 S'
_chemical_formula_sum 'C11 H12 N2 O2 S'
_chemical_formula_weight 236.29
_space_group_crystal_system triclinic
_space_group_IT_number 2
_space_group_name_Hall '-P 1'
_space_group_name_H-M_alt 'P -1'
_symmetry_space_group_name_Hall '-P 1'
_symmetry_space_group_name_H-M 'P -1'
_atom_sites_solution_hydrogens mixed
_atom_sites_solution_primary direct
_audit_creation_method SHELXL-2014/7
_audit_update_record
;
2017-12-05 deposited with the CCDC.
2018-01-11 downloaded from the CCDC.
;
_cell_angle_alpha 87.300(14)
_cell_angle_beta 87.390(13)
_cell_angle_gamma 81.545(14)
_cell_formula_units_Z 4
_cell_length_a 5.224(3)
_cell_length_b 6.014(4)
_cell_length_c 36.61(2)
_cell_measurement_reflns_used 5229
_cell_measurement_temperature 296(2)
_cell_measurement_theta_max 26.489
_cell_measurement_theta_min 2.229
_cell_volume 1135.5(12)
_computing_cell_refinement 'SAINT v8.37A (Bruker, 2015)'
_computing_data_reduction 'SAINT v8.37A (Bruker, 2015)'
_computing_molecular_graphics 'Olex2 (Dolomanov et al., 2009)'
_computing_publication_material 'Olex2 (Dolomanov et al., 2009)'
_computing_structure_refinement 'SHELXL-2014/7 (Sheldrick, 2014)'
_computing_structure_solution 'ShelXS (Sheldrick, 2008)'
_diffrn_ambient_temperature 296(2)
_diffrn_measured_fraction_theta_full 0.999
_diffrn_measured_fraction_theta_max 0.998
_diffrn_measurement_device_type 'Bruker APEX-II CCD'
_diffrn_radiation_type MoK\a
_diffrn_radiation_wavelength 0.71073
_diffrn_reflns_av_R_equivalents 0.0742
_diffrn_reflns_av_unetI/netI 0.0826
_diffrn_reflns_Laue_measured_fraction_full 0.999
_diffrn_reflns_Laue_measured_fraction_max 0.998
_diffrn_reflns_limit_h_max 6
_diffrn_reflns_limit_h_min -6
_diffrn_reflns_limit_k_max 7
_diffrn_reflns_limit_k_min -7
_diffrn_reflns_limit_l_max 44
_diffrn_reflns_limit_l_min -5
_diffrn_reflns_number 4307
_diffrn_reflns_point_group_measured_fraction_full 0.999
_diffrn_reflns_point_group_measured_fraction_max 0.998
_diffrn_reflns_theta_full 25.242
_diffrn_reflns_theta_max 25.679
_diffrn_reflns_theta_min 2.787
_exptl_absorpt_coefficient_mu 0.271
_exptl_absorpt_correction_T_max 0.7456
_exptl_absorpt_correction_T_min 0.5484
_exptl_absorpt_correction_type multi-scan
_exptl_absorpt_process_details 'SADABS 2014/5'
_exptl_crystal_colour 'clear colourless'
_exptl_crystal_density_diffrn 1.382
_exptl_crystal_description needle
_exptl_crystal_F_000 496.15
_refine_diff_density_max 0.283
_refine_diff_density_min -0.544
_refine_diff_density_rms 0.074
_refine_ls_extinction_method none
_refine_ls_goodness_of_fit_ref 1.067
_refine_ls_hydrogen_treatment constr
_refine_ls_matrix_type full
_refine_ls_number_parameters 292
_refine_ls_number_reflns 4307
_refine_ls_number_restraints 0
_refine_ls_restrained_S_all 1.067
_refine_ls_R_factor_all 0.0939
_refine_ls_R_factor_gt 0.0654
_refine_ls_shift/su_max 0.001
_refine_ls_shift/su_mean 0.000
_refine_ls_structure_factor_coef Fsqd
_refine_ls_weighting_details 'w=1/[\s^2^(Fo^2^)+(0.0360P)^2^+1.8158P] where P=(Fo^2^+2Fc^2^)/3'
_refine_ls_weighting_scheme calc
_refine_ls_wR_factor_gt 0.1331
_refine_ls_wR_factor_ref 0.1426
_reflns_Friedel_coverage 0.000
_reflns_number_gt 3280
_reflns_number_total 4307
_reflns_threshold_expression 'I > 2\s(I)'
_cod_data_source_file c7ce02150j2.cif
_cod_data_source_block FA
_cod_depositor_comments 'Adding full bibliography for 7229950--7229953.cif.'
_cod_database_code 7229950
_shelx_shelxl_version_number 2014/7
_shelx_space_group_comment
;
The symmetry employed for this shelxl refinement is uniquely defined
by the following loop, which should always be used as a source of
symmetry information in preference to the above space-group names.
They are only intended as comments.
;

loop_
_space_group_symop_operation_xyz
'x, y, z'
'-x, -y, -z'

loop_
_atom_site_label
_atom_site_type_symbol
_atom_site_fract_x
_atom_site_fract_y
_atom_site_fract_z
_atom_site_U_iso_or_equiv
_atom_site_adp_type
_atom_site_occupancy
_atom_site_site_symmetry_order
_atom_site_calc_flag
_atom_site_refinement_flags_posn
_atom_site_refinement_flags_adp
S1 S 0.38120(19) 0.94983(17) 0.37242(3) 0.0257(3) Uani 1 1 d . .
O1 O 0.4763(5) 0.6097(5) 0.45676(7) 0.0251(6) Uani 1 1 d . .
H1 H 0.3304 0.6791 0.4543 0.038 Uiso 1 1 d R U
O2 O 1.0180(5) 0.8898(5) 0.45625(7) 0.0250(6) Uani 1 1 d . .
N1 N 0.6625(5) 0.7413(5) 0.44165(8) 0.0196(7) Uani 1 1 d . .
N2 N 0.7508(6) 0.7860(6) 0.50232(9) 0.0261(8) Uani 1 1 d . .
H2A H 0.8430 0.8304 0.5187 0.031 Uiso 1 1 d R U
H2B H 0.6141 0.7276 0.5088 0.031 Uiso 1 1 d R U
C8 C 0.5762(7) 0.6883(6) 0.37812(10) 0.0197(8) Uani 1 1 d . .
C9 C 0.7789(7) 0.6586(7) 0.40648(10) 0.0232(9) Uani 1 1 d . .
H9 H 0.9099 0.7535 0.3985 0.028 Uiso 1 1 calc R U
C11 C 0.8205(7) 0.8065(6) 0.46705(10) 0.0194(8) Uani 1 1 d . .
C10 C 0.9165(8) 0.4157(7) 0.41003(12) 0.0334(11) Uani 1 1 d . .
H10A H 1.0498 0.4064 0.4275 0.050 Uiso 1 1 calc R U
H10B H 0.9925 0.3703 0.3867 0.050 Uiso 1 1 calc R U
H10C H 0.7935 0.3182 0.4181 0.050 Uiso 1 1 calc R U
C7 C 0.5258(7) 0.5381(7) 0.35349(10) 0.0242(9) Uani 1 1 d . .
H7 H 0.6133 0.3922 0.3523 0.029 Uiso 1 1 calc R U
C6 C 0.3208(7) 0.6313(7) 0.32932(11) 0.0249(9) Uani 1 1 d . .
C1 C 0.2231(7) 0.8548(7) 0.33667(11) 0.0263(9) Uani 1 1 d . .
C2 C 0.0156(8) 0.9746(8) 0.31731(11) 0.0311(10) Uani 1 1 d . .
H2 H -0.0481 1.1231 0.3224 0.037 Uiso 1 1 calc R U
C3 C -0.0902(8) 0.8656(9) 0.29069(12) 0.0378(12) Uani 1 1 d . .
H3 H -0.2288 0.9410 0.2779 0.045 Uiso 1 1 calc R U
C4 C 0.0080(9) 0.6432(9) 0.28268(12) 0.0388(12) Uani 1 1 d . .
H4 H -0.0651 0.5734 0.2644 0.047 Uiso 1 1 calc R U
C5 C 0.2133(8) 0.5252(8) 0.30165(11) 0.0334(10) Uani 1 1 d . .
H5 H 0.2784 0.3778 0.2961 0.040 Uiso 1 1 calc R U
S2 S 0.18609(19) 0.65345(18) 0.86904(3) 0.0258(3) Uani 1 1 d . .
O3 O 0.0456(5) 0.9139(5) 0.95646(7) 0.0242(6) Uani 1 1 d . .
H3A H 0.1938 0.8493 0.9531 0.036 Uiso 1 1 d R U
O4 O -0.4957(5) 0.6325(4) 0.95564(7) 0.0238(6) Uani 1 1 d . .
N3 N -0.1325(5) 0.7903(5) 0.94094(8) 0.0194(7) Uani 1 1 d . .
N4 N -0.2489(6) 0.7091(6) 1.00163(9) 0.0256(8) Uani 1 1 d . .
H4A H -0.3455 0.6518 1.0180 0.031 Uiso 1 1 d R U
H4B H -0.1164 0.7659 1.0079 0.031 Uiso 1 1 d R U
C19 C -0.0235(7) 0.9024(6) 0.87788(10) 0.0195(8) Uani 1 1 d . .
C20 C -0.2382(7) 0.9002(6) 0.90677(10) 0.0215(9) Uani 1 1 d . .
H20 H -0.3607 0.8077 0.8981 0.026 Uiso 1 1 calc R U
C22 C -0.3043(7) 0.7109(6) 0.96651(10) 0.0182(8) Uani 1 1 d . .
C21 C -0.3866(8) 1.1351(7) 0.91241(12) 0.0338(11) Uani 1 1 d . .
H21A H -0.5263 1.1258 0.9301 0.051 Uiso 1 1 calc R U
H21B H -0.4550 1.1970 0.8896 0.051 Uiso 1 1 calc R U
H21C H -0.2718 1.2302 0.9210 0.051 Uiso 1 1 calc R U
C18 C 0.0275(7) 1.0756(7) 0.85521(10) 0.0232(9) Uani 1 1 d . .
H18 H -0.0668 1.2192 0.8560 0.028 Uiso 1 1 calc R U
C17 C 0.2426(7) 1.0161(7) 0.82970(11) 0.0259(9) Uani 1 1 d . .
C12 C 0.3497(7) 0.7888(7) 0.83431(11) 0.0249(9) Uani 1 1 d . .
C13 C 0.5671(8) 0.6979(8) 0.81292(12) 0.0339(11) Uani 1 1 d . .
H13 H 0.6384 0.5475 0.8159 0.041 Uiso 1 1 calc R U
C14 C 0.6721(8) 0.8391(9) 0.78725(12) 0.0398(12) Uani 1 1 d . .
H14 H 0.8162 0.7820 0.7729 0.048 Uiso 1 1 calc R U
C15 C 0.5668(9) 1.0643(9) 0.78240(12) 0.0418(13) Uani 1 1 d . .
H15 H 0.6408 1.1551 0.7649 0.050 Uiso 1 1 calc R U
C16 C 0.3541(8) 1.1541(8) 0.80330(12) 0.0348(11) Uani 1 1 d . .
H16 H 0.2847 1.3048 0.8000 0.042 Uiso 1 1 calc R U

loop_
_atom_site_aniso_label
_atom_site_aniso_U_11
_atom_site_aniso_U_22
_atom_site_aniso_U_33
_atom_site_aniso_U_23
_atom_site_aniso_U_13
_atom_site_aniso_U_12
S1 0.0231(5) 0.0230(6) 0.0296(6) -0.0024(4) -0.0007(4) 0.0012(4)
O1 0.0154(13) 0.0323(17) 0.0293(16) 0.0043(13) 0.0008(12) -0.0110(12)
O2 0.0145(13) 0.0307(17) 0.0315(16) -0.0025(12) 0.0020(11) -0.0094(12)
N1 0.0132(15) 0.0264(19) 0.0215(18) -0.0010(14) -0.0005(13) -0.0105(14)
N2 0.0208(17) 0.036(2) 0.0246(19) -0.0018(16) -0.0020(15) -0.0128(16)
C8 0.0181(18) 0.018(2) 0.022(2) 0.0033(16) 0.0034(16) -0.0010(16)
C9 0.0193(19) 0.026(2) 0.024(2) -0.0032(17) 0.0029(16) -0.0033(17)
C11 0.0122(17) 0.019(2) 0.026(2) 0.0003(16) -0.0003(16) 0.0029(16)
C10 0.030(2) 0.030(3) 0.036(3) -0.005(2) -0.004(2) 0.010(2)
C7 0.025(2) 0.024(2) 0.024(2) -0.0005(17) -0.0009(17) -0.0029(17)
C6 0.024(2) 0.028(2) 0.024(2) 0.0003(17) 0.0030(17) -0.0080(18)
C1 0.020(2) 0.032(2) 0.026(2) 0.0009(18) 0.0059(17) -0.0042(18)
C2 0.022(2) 0.037(3) 0.031(2) 0.010(2) 0.0005(18) 0.0023(19)
C3 0.021(2) 0.061(3) 0.031(3) 0.012(2) -0.0068(19) -0.007(2)
C4 0.036(3) 0.060(3) 0.023(2) -0.003(2) -0.002(2) -0.017(2)
C5 0.040(3) 0.038(3) 0.024(2) -0.0047(19) -0.001(2) -0.012(2)
S2 0.0227(5) 0.0239(6) 0.0302(6) -0.0016(4) 0.0005(4) -0.0017(4)
O3 0.0133(12) 0.0339(17) 0.0277(15) -0.0036(12) -0.0025(11) -0.0102(12)
O4 0.0162(13) 0.0297(16) 0.0278(15) 0.0004(12) -0.0029(11) -0.0108(12)
N3 0.0136(15) 0.0241(18) 0.0230(18) -0.0045(14) -0.0045(13) -0.0087(14)
N4 0.0223(17) 0.033(2) 0.0240(19) 0.0004(15) 0.0000(14) -0.0111(16)
C19 0.0164(18) 0.019(2) 0.024(2) -0.0063(16) -0.0059(16) -0.0024(16)
C20 0.0171(18) 0.024(2) 0.024(2) -0.0019(17) -0.0035(16) -0.0060(17)
C22 0.0152(18) 0.015(2) 0.023(2) 0.0006(16) -0.0022(16) -0.0001(16)
C21 0.026(2) 0.032(3) 0.040(3) -0.001(2) 0.0072(19) 0.0057(19)
C18 0.023(2) 0.022(2) 0.026(2) -0.0022(17) -0.0026(17) -0.0055(17)
C17 0.025(2) 0.032(2) 0.023(2) -0.0029(18) -0.0029(17) -0.0114(18)
C12 0.021(2) 0.030(2) 0.024(2) -0.0071(18) -0.0040(17) -0.0049(18)
C13 0.026(2) 0.043(3) 0.035(3) -0.012(2) 0.0022(19) -0.007(2)
C14 0.025(2) 0.071(4) 0.027(2) -0.015(2) 0.0085(19) -0.016(2)
C15 0.035(3) 0.071(4) 0.023(2) 0.000(2) 0.001(2) -0.021(3)
C16 0.037(2) 0.040(3) 0.029(3) 0.002(2) -0.003(2) -0.011(2)

loop_
_atom_type_symbol
_atom_type_description
_atom_type_scat_dispersion_real
_atom_type_scat_dispersion_imag
_atom_type_scat_source
C C 0.0030 0.0020 'International Tables Vol C Tables 4.2.6.8 and 6.1.1.4'
H H 0.0000 0.0000 'International Tables Vol C Tables 4.2.6.8 and 6.1.1.4'
N N 0.0060 0.0030 'International Tables Vol C Tables 4.2.6.8 and 6.1.1.4'
O O 0.0110 0.0060 'International Tables Vol C Tables 4.2.6.8 and 6.1.1.4'
S S 0.1250 0.1230 'International Tables Vol C Tables 4.2.6.8 and 6.1.1.4'

loop_
_geom_angle_atom_site_label_1
_geom_angle_atom_site_label_2
_geom_angle_atom_site_label_3
_geom_angle
C1 S1 C8 91.65(19)
N1 O1 H1 109.5
C11 N1 O1 114.0(3)
C11 N1 C9 119.0(3)
O1 N1 C9 112.5(3)
C11 N2 H2A 120.0
C11 N2 H2B 120.0
H2A N2 H2B 120.0
C7 C8 C9 128.6(3)
C7 C8 S1 112.2(3)
C9 C8 S1 119.2(3)
N1 C9 C8 109.6(3)
N1 C9 C10 112.4(3)
C8 C9 C10 112.4(3)
N1 C9 H9 107.4
C8 C9 H9 107.4
C10 C9 H9 107.4
O2 C11 N2 122.4(4)
O2 C11 N1 119.3(3)
N2 C11 N1 118.2(3)
C9 C10 H10A 109.5
C9 C10 H10B 109.5
H10A C10 H10B 109.5
C9 C10 H10C 109.5
H10A C10 H10C 109.5
H10B C10 H10C 109.5
C8 C7 C6 112.6(4)
C8 C7 H7 123.7
C6 C7 H7 123.7
C1 C6 C5 119.3(4)
C1 C6 C7 112.2(4)
C5 C6 C7 128.5(4)
C6 C1 C2 121.5(4)
C6 C1 S1 111.4(3)
C2 C1 S1 127.1(3)
C3 C2 C1 118.2(4)
C3 C2 H2 120.9
C1 C2 H2 120.9
C2 C3 C4 121.0(4)
C2 C3 H3 119.5
C4 C3 H3 119.5
C5 C4 C3 120.9(4)
C5 C4 H4 119.6
C3 C4 H4 119.6
C4 C5 C6 119.1(4)
C4 C5 H5 120.4
C6 C5 H5 120.4
C12 S2 C19 91.37(19)
N3 O3 H3A 109.7
C22 N3 O3 113.4(3)
C22 N3 C20 117.8(3)
O3 N3 C20 112.2(3)
C22 N4 H4A 120.1
C22 N4 H4B 119.9
H4A N4 H4B 120.0
C18 C19 C20 128.0(3)
C18 C19 S2 112.1(3)
C20 C19 S2 119.7(3)
N3 C20 C19 109.7(3)
N3 C20 C21 112.8(3)
C19 C20 C21 112.0(3)
N3 C20 H20 107.4
C19 C20 H20 107.4
C21 C20 H20 107.4
O4 C22 N4 122.9(3)
O4 C22 N3 119.1(3)
N4 C22 N3 117.8(3)
C20 C21 H21A 109.5
C20 C21 H21B 109.5
H21A C21 H21B 109.5
C20 C21 H21C 109.5
H21A C21 H21C 109.5
H21B C21 H21C 109.5
C19 C18 C17 113.4(4)
C19 C18 H18 123.3
C17 C18 H18 123.3
C12 C17 C16 119.5(4)
C12 C17 C18 111.7(4)
C16 C17 C18 128.8(4)
C17 C12 C13 120.8(4)
C17 C12 S2 111.4(3)
C13 C12 S2 127.7(4)
C14 C13 C12 118.1(4)
C14 C13 H13 121.0
C12 C13 H13 121.0
C13 C14 C15 121.5(4)
C13 C14 H14 119.2
C15 C14 H14 119.2
C16 C15 C14 120.6(4)
C16 C15 H15 119.7
C14 C15 H15 119.7
C15 C16 C17 119.5(5)
C15 C16 H16 120.3
C17 C16 H16 120.3

loop_
_geom_bond_atom_site_label_1
_geom_bond_atom_site_label_2
_geom_bond_distance
S1 C1 1.741(4)
S1 C8 1.753(4)
O1 N1 1.420(4)
O1 H1 0.8202
O2 C11 1.252(4)
N1 C11 1.378(5)
N1 C9 1.475(5)
N2 C11 1.331(5)
N2 H2A 0.8612
N2 H2B 0.8602
C8 C7 1.366(5)
C8 C9 1.503(5)
C9 C10 1.533(5)
C9 H9 0.9800
C10 H10A 0.9600
C10 H10B 0.9600
C10 H10C 0.9600
C7 C6 1.451(5)
C7 H7 0.9300
C6 C1 1.400(6)
C6 C5 1.402(6)
C1 C2 1.410(6)
C2 C3 1.379(6)
C2 H2 0.9300
C3 C4 1.400(7)
C3 H3 0.9300
C4 C5 1.391(6)
C4 H4 0.9300
C5 H5 0.9300
S2 C12 1.737(4)
S2 C19 1.754(4)
O3 N3 1.426(4)
O3 H3A 0.8201
O4 C22 1.254(4)
N3 C22 1.385(5)
N3 C20 1.478(5)
N4 C22 1.330(5)
N4 H4A 0.8590
N4 H4B 0.8605
C19 C18 1.351(5)
C19 C20 1.507(5)
C20 C21 1.526(5)
C20 H20 0.9800
C21 H21A 0.9600
C21 H21B 0.9600
C21 H21C 0.9600
C18 C17 1.443(5)
C18 H18 0.9300
C17 C12 1.404(6)
C17 C16 1.406(6)
C12 C13 1.407(6)
C13 C14 1.385(6)
C13 H13 0.9300
C14 C15 1.391(7)
C14 H14 0.9300
C15 C16 1.377(6)
C15 H15 0.9300
C16 H16 0.9300

loop_
_geom_hbond_atom_site_label_D
_geom_hbond_atom_site_label_H
_geom_hbond_atom_site_label_A
_geom_hbond_distance_DH
_geom_hbond_distance_HA
_geom_hbond_distance_DA
_geom_hbond_angle_DHA
_geom_hbond_site_symmetry_A
O1 H1 O2 0.82 1.91 2.718(4) 166.1 1_455
N2 H2A O2 0.86 2.18 2.950(4) 148.1 2_776
N2 H2B O1 0.86 2.43 3.106(4) 135.7 2_666
O3 H3A O4 0.82 1.93 2.723(4) 162.7 1_655
N4 H4A O4 0.86 2.17 2.960(4) 151.8 2_467
N4 H4B O3 0.86 2.46 3.132(4) 135.8 2_577

loop_
_geom_torsion_atom_site_label_1
_geom_torsion_atom_site_label_2
_geom_torsion_atom_site_label_3
_geom_torsion_atom_site_label_4
_geom_torsion
C1 S1 C8 C7 1.1(3)
C1 S1 C8 C9 178.0(3)
C11 N1 C9 C8 -156.7(3)
O1 N1 C9 C8 66.2(4)
C11 N1 C9 C10 77.5(4)
O1 N1 C9 C10 -59.6(4)
C7 C8 C9 N1 -134.1(4)
S1 C8 C9 N1 49.6(4)
C7 C8 C9 C10 -8.4(6)
S1 C8 C9 C10 175.3(3)
O1 N1 C11 O2 168.1(3)
C9 N1 C11 O2 31.5(5)
O1 N1 C11 N2 -14.5(5)
C9 N1 C11 N2 -151.0(3)
C9 C8 C7 C6 -177.6(4)
S1 C8 C7 C6 -1.1(4)
C8 C7 C6 C1 0.5(5)
C8 C7 C6 C5 -178.0(4)
C5 C6 C1 C2 1.2(6)
C7 C6 C1 C2 -177.4(4)
C5 C6 C1 S1 179.0(3)
C7 C6 C1 S1 0.4(4)
C8 S1 C1 C6 -0.8(3)
C8 S1 C1 C2 176.8(4)
C6 C1 C2 C3 0.0(6)
S1 C1 C2 C3 -177.4(3)
C1 C2 C3 C4 -0.9(6)
C2 C3 C4 C5 0.7(7)
C3 C4 C5 C6 0.5(7)
C1 C6 C5 C4 -1.4(6)
C7 C6 C5 C4 177.0(4)
C12 S2 C19 C18 0.9(3)
C12 S2 C19 C20 177.9(3)
C22 N3 C20 C19 -160.7(3)
O3 N3 C20 C19 64.8(4)
C22 N3 C20 C21 73.8(4)
O3 N3 C20 C21 -60.7(4)
C18 C19 C20 N3 -133.8(4)
S2 C19 C20 N3 49.7(4)
C18 C19 C20 C21 -7.7(5)
S2 C19 C20 C21 175.8(3)
O3 N3 C22 O4 168.4(3)
C20 N3 C22 O4 34.4(5)
O3 N3 C22 N4 -15.7(5)
C20 N3 C22 N4 -149.6(3)
C20 C19 C18 C17 -177.5(4)
S2 C19 C18 C17 -0.8(4)
C19 C18 C17 C12 0.2(5)
C19 C18 C17 C16 -177.6(4)
C16 C17 C12 C13 0.1(6)
C18 C17 C12 C13 -177.9(4)
C16 C17 C12 S2 178.5(3)
C18 C17 C12 S2 0.5(4)
C19 S2 C12 C17 -0.8(3)
C19 S2 C12 C13 177.5(4)
C17 C12 C13 C14 0.0(6)
S2 C12 C13 C14 -178.1(3)
C12 C13 C14 C15 -0.2(6)
C13 C14 C15 C16 0.3(7)
C14 C15 C16 C17 -0.1(7)
C12 C17 C16 C15 -0.1(6)
C18 C17 C16 C15 177.6(4)
